data_4332183
loop_
_publ_author_name
'Huo, Shouquan'
'Deaton, Joseph C.'
'Rajeswaran, Manju'
'Lenhart, William C.'

_publ_contact_author
;
        Manju Rajeswaran
        Eastman Kodak Company
        Research & Development 
        Rochester, NY 14650-2106
        USA        
;
_publ_section_title
;
 Highly Efficient, Selective, and General Method for the Preparation of
 Meridional Homo- and Heteroleptic Tris-cyclometalated Iridium Complexes
;
_journal_issue 8
_journal_name_full 'Inorganic Chemistry'
_journal_page_first 3155
_journal_page_last 3157
_journal_paper_doi 10.1021/ic060089v
_journal_volume 45
_journal_year 2006
_chemical_formula_sum 'C42 H30 Cl Ir N3'
_chemical_formula_weight 804.34
_chemical_name_systematic
; 
 ? 
;
_space_group_IT_number 14
_symmetry_cell_setting monoclinic
_symmetry_space_group_name_Hall '-P 2ybc'
_symmetry_space_group_name_H-M 'P 1 21/c 1'
_atom_sites_solution_hydrogens geom
_atom_sites_solution_primary direct
_atom_sites_solution_secondary difmap
_audit_creation_method SHELXL-97
_cell_angle_alpha 90.00
_cell_angle_beta 103.8010(15)
_cell_angle_gamma 90.00
_cell_formula_units_Z 4
_cell_length_a 14.7950(13)
_cell_length_b 23.1360(6)
_cell_length_c 10.5570(5)
_cell_measurement_reflns_used 52452
_cell_measurement_temperature 293(2)
_cell_measurement_theta_max 21.26
_cell_measurement_theta_min 1.00
_cell_volume 3509.3(4)
_computing_cell_refinement
;
 HKL Scalepack (Otwinowski & Minor 1997)
;
_computing_data_collection 'Collect (Nonius BV, 2000)'
_computing_data_reduction
;
HKL Denzo and Scalepack (Otwinowski & Minor, 1997)
;
_computing_molecular_graphics 'Bruker SHELXTL'
_computing_publication_material 'Bruker SHELXTL'
_computing_structure_refinement 'Bruker SHELXTL'
_computing_structure_solution 'Bruker SHELXTL'
_diffrn_ambient_temperature 293(2)
_diffrn_detector_area_resol_mean 9
_diffrn_measured_fraction_theta_full 0.991
_diffrn_measured_fraction_theta_max 0.991
_diffrn_measurement_device_type KappaCCD
_diffrn_measurement_method CCD
_diffrn_radiation_monochromator graphite
_diffrn_radiation_source 'fine-focus sealed tube'
_diffrn_radiation_type MoK\a
_diffrn_radiation_wavelength 0.71073
_diffrn_reflns_av_R_equivalents 0.0825
_diffrn_reflns_av_sigmaI/netI 0.0635
_diffrn_reflns_limit_h_max 15
_diffrn_reflns_limit_h_min -15
_diffrn_reflns_limit_k_max 23
_diffrn_reflns_limit_k_min -23
_diffrn_reflns_limit_l_max 10
_diffrn_reflns_limit_l_min -10
_diffrn_reflns_number 15259
_diffrn_reflns_theta_full 21.25
_diffrn_reflns_theta_max 21.25
_diffrn_reflns_theta_min 3.31
_exptl_absorpt_coefficient_mu 3.914
_exptl_absorpt_correction_type none
_exptl_crystal_colour Red
_exptl_crystal_density_diffrn 1.522
_exptl_crystal_density_method 'not measured'
_exptl_crystal_description plate
_exptl_crystal_F_000 1588
_exptl_crystal_size_max 0.22
_exptl_crystal_size_mid 0.12
_exptl_crystal_size_min 0.08
_refine_diff_density_max 0.918
_refine_diff_density_min -1.505
_refine_diff_density_rms 0.159
_refine_ls_extinction_method none
_refine_ls_goodness_of_fit_ref 1.150
_refine_ls_hydrogen_treatment constr
_refine_ls_matrix_type full
_refine_ls_number_parameters 432
_refine_ls_number_reflns 3865
_refine_ls_number_restraints 0
_refine_ls_restrained_S_all 1.150
_refine_ls_R_factor_all 0.0686
_refine_ls_R_factor_gt 0.0530
_refine_ls_shift/su_max 0.001
_refine_ls_shift/su_mean 0.000
_refine_ls_structure_factor_coef Fsqd
_refine_ls_weighting_details 'calc w=1/[\s^2^(Fo^2^)+(0.0560P)^2^+28.6057P] where P=(Fo^2^+2Fc^2^)/3'
_refine_ls_weighting_scheme calc
_refine_ls_wR_factor_gt 0.1324
_refine_ls_wR_factor_ref 0.1432
_reflns_number_gt 3175
_reflns_number_total 3865
_reflns_threshold_expression >2sigma(I)
_cod_data_source_file ic060089vsup1.cif
_cod_data_source_block merIrpiq2ppy
_cod_depositor_comments
;
The following automatic conversions were performed:

'_symmetry_cell_setting' value 'Monoclinic' changed to 'monoclinic'
according to /home/saulius/struct/CIF-dictionaries/cif_core.dic
dictionary named 'cif_core.dic' version 2.4.2 from 2011-04-26.

Automatic conversion script
Id: cif_fix_values 1891 2012-01-12 08:04:46Z andrius 
;
_cod_original_sg_symbol_H-M P2(1)/c
_cod_database_code 4332183

loop_
_symmetry_equiv_pos_as_xyz
'x, y, z'
'-x, y+1/2, -z+1/2'
'-x, -y, -z'
'x, -y-1/2, z-1/2'

loop_
_atom_site_label
_atom_site_type_symbol
_atom_site_fract_x
_atom_site_fract_y
_atom_site_fract_z
_atom_site_U_iso_or_equiv
_atom_site_adp_type
_atom_site_occupancy
_atom_site_symmetry_multiplicity
_atom_site_calc_flag
_atom_site_refinement_flags
Ir1 Ir 0.78398(3) 0.06967(2) 0.56082(4) 0.0378(2) Uani 1 1 d .
Cl1 Cl 0.4431(4) 0.1647(3) 0.6045(6) 0.0454(15) Uani 0.50 1 d P
Cl2 Cl 0.2970(6) 0.2157(5) 0.3323(10) 0.101(3) Uani 0.50 1 d P
N1 N 0.6827(6) 0.1038(5) 0.4148(9) 0.036(2) Uani 1 1 d .
N2 N 0.8788(6) 0.0257(4) 0.7006(9) 0.033(2) Uani 1 1 d .
N3 N 0.7854(7) 0.1422(5) 0.6836(10) 0.050(3) Uani 1 1 d .
C1 C 0.6302(9) 0.1500(6) 0.4284(13) 0.048(3) Uani 1 1 d .
H1 H 0.6396 0.1671 0.5103 0.057 Uiso 1 1 calc R
C2 C 0.5653(9) 0.1725(6) 0.3304(12) 0.048(3) Uani 1 1 d .
H2 H 0.5273 0.2022 0.3469 0.058 Uiso 1 1 calc R
C3 C 0.5545(8) 0.1514(6) 0.2021(12) 0.047(3) Uani 1 1 d .
C4 C 0.4912(10) 0.1768(7) 0.0926(14) 0.065(4) Uani 1 1 d .
H4 H 0.4524 0.2068 0.1050 0.078 Uiso 1 1 calc R
C5 C 0.4878(10) 0.1574(7) -0.0282(14) 0.064(4) Uani 1 1 d .
H5 H 0.4456 0.1740 -0.0984 0.077 Uiso 1 1 calc R
C6 C 0.5456(10) 0.1130(7) -0.0517(13) 0.060(4) Uani 1 1 d .
H6 H 0.5438 0.1013 -0.1366 0.072 Uiso 1 1 calc R
C7 C 0.6045(9) 0.0873(6) 0.0507(13) 0.053(4) Uani 1 1 d .
H7 H 0.6434 0.0581 0.0342 0.064 Uiso 1 1 calc R
C8 C 0.6097(8) 0.1033(6) 0.1842(12) 0.043(3) Uani 1 1 d .
C9 C 0.6680(8) 0.0753(5) 0.2955(11) 0.036(3) Uani 1 1 d .
C10 C 0.7148(7) 0.0205(6) 0.3007(10) 0.037(3) Uani 1 1 d .
C11 C 0.6921(9) -0.0223(6) 0.2050(12) 0.047(3) Uani 1 1 d .
H11 H 0.6452 -0.0160 0.1302 0.056 Uiso 1 1 calc R
C12 C 0.7411(10) -0.0751(7) 0.2229(14) 0.058(4) Uani 1 1 d .
H12 H 0.7269 -0.1036 0.1593 0.070 Uiso 1 1 calc R
C13 C 0.8091(9) -0.0843(6) 0.3330(13) 0.052(4) Uani 1 1 d .
H13 H 0.8433 -0.1184 0.3412 0.062 Uiso 1 1 calc R
C14 C 0.8285(8) -0.0442(6) 0.4330(12) 0.045(3) Uani 1 1 d .
H14 H 0.8742 -0.0526 0.5078 0.054 Uiso 1 1 calc R
C15 C 0.7805(8) 0.0095(5) 0.4251(11) 0.035(3) Uani 1 1 d .
C16 C 0.9738(8) 0.0332(6) 0.7208(12) 0.048(3) Uani 1 1 d .
H16 H 0.9955 0.0622 0.6748 0.058 Uiso 1 1 calc R
C17 C 1.0355(9) 0.0010(6) 0.8030(12) 0.046(3) Uani 1 1 d .
H17 H 1.0987 0.0084 0.8140 0.055 Uiso 1 1 calc R
C18 C 1.0073(9) -0.0437(7) 0.8729(13) 0.054(4) Uani 1 1 d .
C19 C 1.0707(10) -0.0819(7) 0.9558(14) 0.059(4) Uani 1 1 d .
H19 H 1.1343 -0.0750 0.9711 0.071 Uiso 1 1 calc R
C20 C 1.0398(11) -0.1280(8) 1.0128(14) 0.068(4) Uani 1 1 d .
H20 H 1.0819 -0.1527 1.0664 0.082 Uiso 1 1 calc R
C21 C 0.9433(12) -0.1384(7) 0.9898(15) 0.070(4) Uani 1 1 d .
H21 H 0.9226 -0.1702 1.0287 0.084 Uiso 1 1 calc R
C22 C 0.8786(11) -0.1028(7) 0.9117(14) 0.062(4) Uani 1 1 d .
H22 H 0.8155 -0.1115 0.8959 0.074 Uiso 1 1 calc R
C23 C 0.9087(9) -0.0522(6) 0.8549(12) 0.047(3) Uani 1 1 d .
C24 C 0.8437(8) -0.0129(6) 0.7730(11) 0.041(3) Uani 1 1 d .
C25 C 0.7446(8) -0.0098(5) 0.7556(10) 0.037(3) Uani 1 1 d .
C26 C 0.6964(9) -0.0329(6) 0.8430(13) 0.053(4) Uani 1 1 d .
H26 H 0.7288 -0.0509 0.9190 0.064 Uiso 1 1 calc R
C27 C 0.5988(10) -0.0288(7) 0.8153(14) 0.059(4) Uani 1 1 d .
H27 H 0.5662 -0.0452 0.8714 0.071 Uiso 1 1 calc R
C28 C 0.5528(9) -0.0008(6) 0.7067(14) 0.055(4) Uani 1 1 d .
H28 H 0.4882 0.0013 0.6873 0.066 Uiso 1 1 calc R
C29 C 0.6019(8) 0.0253(6) 0.6225(13) 0.049(3) Uani 1 1 d .
H29 H 0.5689 0.0443 0.5480 0.059 Uiso 1 1 calc R
C30 C 0.6995(8) 0.0234(6) 0.6486(11) 0.039(3) Uani 1 1 d .
C31 C 0.7308(9) 0.1512(7) 0.7670(13) 0.056(4) Uani 1 1 d .
H31 H 0.6947 0.1208 0.7849 0.067 Uiso 1 1 calc R
C32 C 0.7263(10) 0.2035(8) 0.8268(15) 0.069(5) Uani 1 1 d .
H32 H 0.6886 0.2079 0.8850 0.083 Uiso 1 1 calc R
C33 C 0.7783(11) 0.2492(8) 0.7999(15) 0.073(5) Uani 1 1 d .
H33 H 0.7725 0.2855 0.8353 0.087 Uiso 1 1 calc R
C34 C 0.8371(10) 0.2414(7) 0.7226(14) 0.059(4) Uani 1 1 d .
H34 H 0.8747 0.2716 0.7074 0.071 Uiso 1 1 calc R
C35 C 0.8413(9) 0.1885(6) 0.6664(13) 0.051(4) Uani 1 1 d .
C36 C 0.9006(8) 0.1753(6) 0.5738(12) 0.046(3) Uani 1 1 d .
C37 C 0.9724(10) 0.2123(6) 0.5564(15) 0.060(4) Uani 1 1 d .
H37 H 0.9865 0.2454 0.6072 0.072 Uiso 1 1 calc R
C38 C 1.0215(9) 0.1996(7) 0.4653(16) 0.062(4) Uani 1 1 d .
H38 H 1.0683 0.2243 0.4528 0.075 Uiso 1 1 calc R
C39 C 1.0012(9) 0.1507(7) 0.3935(15) 0.058(4) Uani 1 1 d .
H39 H 1.0335 0.1421 0.3303 0.069 Uiso 1 1 calc R
C40 C 0.9324(9) 0.1135(6) 0.4136(13) 0.053(4) Uani 1 1 d .
H40 H 0.9202 0.0802 0.3631 0.063 Uiso 1 1 calc R
C41 C 0.8820(7) 0.1233(5) 0.5034(10) 0.033(3) Uani 1 1 d .
C42 C 0.3614(16) 0.1265(11) 0.486(2) 0.041(6) Uiso 0.50 1 d P
H42A H 0.3924 0.1134 0.4196 0.049 Uiso 0.50 1 calc PR
H42B H 0.3434 0.0922 0.5267 0.049 Uiso 0.50 1 calc PR
C43 C 0.2796(17) 0.1558(11) 0.422(2) 0.043(6) Uiso 0.50 1 d P
H43A H 0.2473 0.1680 0.4876 0.052 Uiso 0.50 1 calc PR
H43B H 0.2394 0.1288 0.3647 0.052 Uiso 0.50 1 calc PR

loop_
_atom_site_aniso_label
_atom_site_aniso_U_11
_atom_site_aniso_U_22
_atom_site_aniso_U_33
_atom_site_aniso_U_23
_atom_site_aniso_U_13
_atom_site_aniso_U_12
Ir1 0.0297(3) 0.0455(4) 0.0379(3) -0.0009(3) 0.0079(2) -0.0003(2)
Cl1 0.058(4) 0.045(4) 0.032(3) -0.001(3) 0.007(3) -0.002(3)
Cl2 0.079(6) 0.099(7) 0.104(7) 0.056(6) -0.018(5) -0.028(5)
N1 0.021(5) 0.050(7) 0.034(6) 0.004(5) 0.002(4) -0.002(5)
N2 0.017(5) 0.042(6) 0.040(6) 0.000(5) 0.003(4) 0.002(4)
N3 0.043(6) 0.073(9) 0.035(6) -0.013(6) 0.012(5) 0.012(6)
C1 0.047(8) 0.060(10) 0.040(8) 0.004(7) 0.016(7) 0.006(8)
C2 0.039(7) 0.058(9) 0.047(8) 0.005(7) 0.010(7) 0.006(7)
C3 0.035(7) 0.055(9) 0.045(9) 0.016(7) -0.004(6) -0.005(7)
C4 0.065(10) 0.068(11) 0.057(10) 0.013(8) 0.008(8) 0.026(8)
C5 0.064(10) 0.080(11) 0.041(9) 0.020(8) -0.003(7) 0.016(9)
C6 0.061(9) 0.083(12) 0.030(8) 0.011(8) -0.002(7) 0.008(9)
C7 0.044(8) 0.069(10) 0.046(9) -0.010(8) 0.012(7) -0.006(7)
C8 0.041(8) 0.044(8) 0.051(9) -0.002(7) 0.025(7) -0.010(7)
C9 0.039(7) 0.032(7) 0.036(7) 0.010(6) 0.006(6) 0.006(6)
C10 0.029(6) 0.058(9) 0.024(6) -0.014(6) 0.006(5) -0.011(6)
C11 0.036(7) 0.067(10) 0.034(7) -0.003(7) 0.003(6) 0.002(7)
C12 0.056(9) 0.066(11) 0.056(9) -0.019(8) 0.021(8) -0.016(8)
C13 0.046(8) 0.057(10) 0.053(9) -0.011(8) 0.012(7) 0.010(7)
C14 0.040(7) 0.054(9) 0.042(8) 0.006(7) 0.012(6) 0.001(7)
C15 0.033(7) 0.044(8) 0.029(7) -0.008(6) 0.007(5) -0.001(6)
C16 0.036(8) 0.065(10) 0.044(8) 0.000(7) 0.011(6) 0.002(7)
C17 0.031(7) 0.060(9) 0.044(8) 0.001(7) 0.004(6) 0.010(7)
C18 0.046(9) 0.067(10) 0.049(8) -0.014(8) 0.012(7) 0.007(8)
C19 0.047(9) 0.069(11) 0.051(9) -0.002(8) -0.008(7) 0.017(8)
C20 0.062(11) 0.074(12) 0.054(9) 0.001(9) -0.014(8) 0.017(9)
C21 0.082(12) 0.061(11) 0.064(10) 0.012(9) 0.012(9) 0.008(10)
C22 0.064(10) 0.067(11) 0.053(9) 0.010(8) 0.012(8) 0.005(9)
C23 0.047(8) 0.052(9) 0.042(7) 0.001(7) 0.014(6) -0.003(7)
C24 0.043(8) 0.045(8) 0.033(7) -0.009(6) 0.006(6) 0.002(7)
C25 0.041(8) 0.053(8) 0.020(6) 0.001(6) 0.012(6) -0.009(6)
C26 0.050(9) 0.063(10) 0.048(8) -0.008(7) 0.015(7) -0.006(7)
C27 0.055(10) 0.073(11) 0.057(9) 0.008(9) 0.029(8) -0.014(8)
C28 0.033(7) 0.073(10) 0.063(10) -0.007(8) 0.017(7) -0.009(7)
C29 0.041(8) 0.059(9) 0.049(8) -0.016(7) 0.017(7) -0.009(7)
C30 0.034(7) 0.049(8) 0.037(7) -0.007(6) 0.017(6) -0.007(6)
C31 0.048(8) 0.060(10) 0.061(9) -0.017(8) 0.018(8) -0.004(7)
C32 0.050(9) 0.099(14) 0.061(10) -0.003(10) 0.018(8) 0.008(10)
C33 0.069(11) 0.075(12) 0.074(11) -0.039(10) 0.017(9) 0.008(10)
C34 0.058(9) 0.052(10) 0.066(10) -0.023(8) 0.011(8) -0.003(8)
C35 0.037(7) 0.057(10) 0.055(9) 0.006(8) 0.005(7) -0.007(7)
C36 0.031(7) 0.048(9) 0.054(8) 0.010(7) 0.003(6) -0.003(6)
C37 0.060(9) 0.043(9) 0.072(10) 0.008(8) 0.007(8) -0.008(8)
C38 0.042(8) 0.064(11) 0.083(11) 0.016(10) 0.018(8) -0.007(8)
C39 0.042(8) 0.064(11) 0.073(10) 0.008(9) 0.025(8) 0.001(8)
C40 0.044(8) 0.053(9) 0.063(9) 0.002(7) 0.016(7) 0.001(7)
C41 0.028(6) 0.043(8) 0.027(6) 0.003(6) 0.004(5) -0.001(6)

loop_
_atom_type_symbol
_atom_type_description
_atom_type_scat_dispersion_real
_atom_type_scat_dispersion_imag
_atom_type_scat_source
C C 0.0033 0.0016 'International Tables Vol C Tables 4.2.6.8 and 6.1.1.4'
H H 0.0000 0.0000 'International Tables Vol C Tables 4.2.6.8 and 6.1.1.4'
N N 0.0061 0.0033 'International Tables Vol C Tables 4.2.6.8 and 6.1.1.4'
Ir Ir -1.4442 7.9887 'International Tables Vol C Tables 4.2.6.8 and 6.1.1.4'
Cl Cl 0.1484 0.1585 'International Tables Vol C Tables 4.2.6.8 and 6.1.1.4'

loop_
_geom_angle_atom_site_label_1
_geom_angle_atom_site_label_2
_geom_angle_atom_site_label_3
_geom_angle
C15 Ir1 C30 92.7(5)
C15 Ir1 N1 80.7(4)
C30 Ir1 N1 97.3(4)
C15 Ir1 N2 93.9(4)
C30 Ir1 N2 78.5(4)
N1 Ir1 N2 173.0(4)
C15 Ir1 C41 96.1(5)
C30 Ir1 C41 169.8(4)
N1 Ir1 C41 89.3(4)
N2 Ir1 C41 95.7(4)
C15 Ir1 N3 171.9(5)
C30 Ir1 N3 93.2(5)
N1 Ir1 N3 93.1(4)
N2 Ir1 N3 92.7(4)
C41 Ir1 N3 78.6(4)
C1 N1 C9 120.1(10)
C1 N1 Ir1 124.4(8)
C9 N1 Ir1 115.4(8)
C24 N2 C16 120.5(10)
C24 N2 Ir1 116.4(7)
C16 N2 Ir1 123.1(8)
C31 N3 C35 115.8(12)
C31 N3 Ir1 127.1(10)
C35 N3 Ir1 116.7(8)
C2 C1 N1 123.5(12)
C2 C1 H1 118.2
N1 C1 H1 118.2
C1 C2 C3 120.2(13)
C1 C2 H2 119.9
C3 C2 H2 119.9
C2 C3 C8 117.5(11)
C2 C3 C4 122.4(13)
C8 C3 C4 120.1(13)
C5 C4 C3 120.0(14)
C5 C4 H4 120.0
C3 C4 H4 120.0
C4 C5 C6 122.0(13)
C4 C5 H5 119.0
C6 C5 H5 119.0
C7 C6 C5 119.1(13)
C7 C6 H6 120.5
C5 C6 H6 120.5
C6 C7 C8 122.9(14)
C6 C7 H7 118.6
C8 C7 H7 118.6
C3 C8 C9 119.7(11)
C3 C8 C7 115.6(12)
C9 C8 C7 124.6(12)
N1 C9 C8 117.5(10)
N1 C9 C10 114.4(10)
C8 C9 C10 128.1(11)
C11 C10 C9 124.5(11)
C11 C10 C15 121.4(12)
C9 C10 C15 113.6(10)
C10 C11 C12 119.4(12)
C10 C11 H11 120.3
C12 C11 H11 120.3
C13 C12 C11 120.2(13)
C13 C12 H12 119.9
C11 C12 H12 119.9
C12 C13 C14 121.5(13)
C12 C13 H13 119.2
C14 C13 H13 119.2
C13 C14 C15 122.1(12)
C13 C14 H14 119.0
C15 C14 H14 119.0
C14 C15 C10 114.9(11)
C14 C15 Ir1 129.9(9)
C10 C15 Ir1 115.1(9)
C17 C16 N2 123.1(13)
C17 C16 H16 118.5
N2 C16 H16 118.5
C16 C17 C18 121.2(12)
C16 C17 H17 119.4
C18 C17 H17 119.4
C17 C18 C19 123.4(13)
C17 C18 C23 117.0(13)
C19 C18 C23 119.6(14)
C20 C19 C18 121.2(14)
C20 C19 H19 119.4
C18 C19 H19 119.4
C19 C20 C21 119.4(14)
C19 C20 H20 120.3
C21 C20 H20 120.3
C22 C21 C20 122.2(15)
C22 C21 H21 118.9
C20 C21 H21 118.9
C21 C22 C23 119.8(14)
C21 C22 H22 120.1
C23 C22 H22 120.1
C22 C23 C18 117.6(13)
C22 C23 C24 122.2(12)
C18 C23 C24 120.0(12)
N2 C24 C25 114.2(11)
N2 C24 C23 117.4(11)
C25 C24 C23 128.4(12)
C30 C25 C26 121.5(11)
C30 C25 C24 114.1(10)
C26 C25 C24 124.1(11)
C25 C26 C27 119.7(13)
C25 C26 H26 120.1
C27 C26 H26 120.1
C28 C27 C26 119.6(12)
C28 C27 H27 120.2
C26 C27 H27 120.2
C27 C28 C29 120.6(12)
C27 C28 H28 119.7
C29 C28 H28 119.7
C30 C29 C28 121.5(13)
C30 C29 H29 119.3
C28 C29 H29 119.3
C25 C30 C29 116.5(11)
C25 C30 Ir1 115.6(8)
C29 C30 Ir1 127.6(10)
N3 C31 C32 122.6(14)
N3 C31 H31 118.7
C32 C31 H31 118.7
C31 C32 C33 119.5(14)
C31 C32 H32 120.3
C33 C32 H32 120.3
C34 C33 C32 119.8(15)
C34 C33 H33 120.1
C32 C33 H33 120.1
C33 C34 C35 119.2(15)
C33 C34 H34 120.4
C35 C34 H34 120.4
C34 C35 N3 122.8(12)
C34 C35 C36 124.2(13)
N3 C35 C36 112.8(12)
C41 C36 C37 120.6(12)
C41 C36 C35 116.8(11)
C37 C36 C35 122.6(13)
C38 C37 C36 120.3(14)
C38 C37 H37 119.8
C36 C37 H37 119.8
C39 C38 C37 119.2(13)
C39 C38 H38 120.4
C37 C38 H38 120.4
C38 C39 C40 120.4(13)
C38 C39 H39 119.8
C40 C39 H39 119.8
C41 C40 C39 123.2(14)
C41 C40 H40 118.4
C39 C40 H40 118.4
C40 C41 C36 116.2(11)
C40 C41 Ir1 129.3(10)
C36 C41 Ir1 114.4(8)
C43 C42 Cl1 117.5(19)
C43 C42 H42A 107.9
Cl1 C42 H42A 107.9
C43 C42 H42B 107.9
Cl1 C42 H42B 107.9
H42A C42 H42B 107.2
C42 C43 Cl2 114.9(18)
C42 C43 H43A 108.5
Cl2 C43 H43A 108.5
C42 C43 H43B 108.5
Cl2 C43 H43B 108.5
H43A C43 H43B 107.5

loop_
_geom_bond_atom_site_label_1
_geom_bond_atom_site_label_2
_geom_bond_distance
Ir1 C15 1.989(11)
Ir1 C30 2.029(11)
Ir1 N1 2.036(9)
Ir1 N2 2.047(9)
Ir1 C41 2.105(11)
Ir1 N3 2.118(11)
Cl1 C42 1.76(2)
Cl2 C43 1.74(3)
N1 C1 1.348(16)
N1 C9 1.392(15)
N2 C24 1.359(15)
N2 C16 1.381(14)
N3 C31 1.345(16)
N3 C35 1.392(17)
C1 C2 1.338(17)
C1 H1 0.9300
C2 C3 1.413(18)
C2 H2 0.9300
C3 C8 1.421(18)
C3 C4 1.430(18)
C4 C5 1.341(19)
C4 H4 0.9300
C5 C6 1.40(2)
C5 H5 0.9300
C6 C7 1.354(18)
C6 H6 0.9300
C7 C8 1.441(18)
C7 H7 0.9300
C8 C9 1.435(17)
C9 C10 1.440(17)
C10 C11 1.397(17)
C10 C15 1.458(16)
C11 C12 1.409(19)
C11 H11 0.9300
C12 C13 1.360(19)
C12 H12 0.9300
C13 C14 1.383(18)
C13 H13 0.9300
C14 C15 1.424(17)
C14 H14 0.9300
C16 C17 1.329(17)
C16 H16 0.9300
C17 C18 1.390(19)
C17 H17 0.9300
C18 C19 1.43(2)
C18 C23 1.439(18)
C19 C20 1.36(2)
C19 H19 0.9300
C20 C21 1.41(2)
C20 H20 0.9300
C21 C22 1.38(2)
C21 H21 0.9300
C22 C23 1.434(19)
C22 H22 0.9300
C23 C24 1.449(18)
C24 C25 1.435(16)
C25 C30 1.396(17)
C25 C26 1.400(17)
C26 C27 1.407(18)
C26 H26 0.9300
C27 C28 1.351(19)
C27 H27 0.9300
C28 C29 1.412(18)
C28 H28 0.9300
C29 C30 1.405(16)
C29 H29 0.9300
C31 C32 1.37(2)
C31 H31 0.9300
C32 C33 1.38(2)
C32 H32 0.9300
C33 C34 1.340(19)
C33 H33 0.9300
C34 C35 1.368(19)
C34 H34 0.9300
C35 C36 1.492(18)
C36 C41 1.407(17)
C36 C37 1.410(18)
C37 C38 1.368(19)
C37 H37 0.9300
C38 C39 1.36(2)
C38 H38 0.9300
C39 C40 1.389(18)
C39 H39 0.9300
C40 C41 1.356(16)
C40 H40 0.9300
C42 C43 1.41(3)
C42 H42A 0.9700
C42 H42B 0.9700
C43 H43A 0.9700
C43 H43B 0.9700

loop_
_geom_torsion_atom_site_label_1
_geom_torsion_atom_site_label_2
_geom_torsion_atom_site_label_3
_geom_torsion_atom_site_label_4
_geom_torsion
C15 Ir1 N1 C1 172.0(10)
C30 Ir1 N1 C1 80.5(10)
N2 Ir1 N1 C1 133(3)
C41 Ir1 N1 C1 -91.7(10)
N3 Ir1 N1 C1 -13.2(10)
C15 Ir1 N1 C9 -6.7(8)
C30 Ir1 N1 C9 -98.2(8)
N2 Ir1 N1 C9 -46(3)
C41 Ir1 N1 C9 89.6(8)
N3 Ir1 N1 C9 168.1(8)
C15 Ir1 N2 C24 -87.9(9)
C30 Ir1 N2 C24 4.1(8)
N1 Ir1 N2 C24 -49(3)
C41 Ir1 N2 C24 175.6(8)
N3 Ir1 N2 C24 96.8(8)
C15 Ir1 N2 C16 90.9(10)
C30 Ir1 N2 C16 -177.1(10)
N1 Ir1 N2 C16 129(3)
C41 Ir1 N2 C16 -5.6(10)
N3 Ir1 N2 C16 -84.4(10)
C15 Ir1 N3 C31 126(3)
C30 Ir1 N3 C31 -10.8(11)
N1 Ir1 N3 C31 86.8(11)
N2 Ir1 N3 C31 -89.4(11)
C41 Ir1 N3 C31 175.4(12)
C15 Ir1 N3 C35 -46(3)
C30 Ir1 N3 C35 176.8(9)
N1 Ir1 N3 C35 -85.6(9)
N2 Ir1 N3 C35 98.2(9)
C41 Ir1 N3 C35 3.0(9)
C9 N1 C1 C2 -2.9(18)
Ir1 N1 C1 C2 178.4(10)
N1 C1 C2 C3 -6(2)
C1 C2 C3 C8 4.5(18)
C1 C2 C3 C4 -175.2(13)
C2 C3 C4 C5 175.8(14)
C8 C3 C4 C5 -4(2)
C3 C4 C5 C6 -1(2)
C4 C5 C6 C7 3(2)
C5 C6 C7 C8 1(2)
C2 C3 C8 C9 4.9(17)
C4 C3 C8 C9 -175.4(12)
C2 C3 C8 C7 -173.1(11)
C4 C3 C8 C7 6.7(18)
C6 C7 C8 C3 -5.2(19)
C6 C7 C8 C9 176.9(13)
C1 N1 C9 C8 12.2(16)
Ir1 N1 C9 C8 -169.1(8)
C1 N1 C9 C10 -168.1(10)
Ir1 N1 C9 C10 10.7(12)
C3 C8 C9 N1 -13.1(16)
C7 C8 C9 N1 164.7(11)
C3 C8 C9 C10 167.2(11)
C7 C8 C9 C10 -15.0(19)
N1 C9 C10 C11 162.2(11)
C8 C9 C10 C11 -18.1(19)
N1 C9 C10 C15 -9.3(14)
C8 C9 C10 C15 170.4(11)
C9 C10 C11 C12 -177.9(11)
C15 C10 C11 C12 -7.0(17)
C10 C11 C12 C13 0.6(19)
C11 C12 C13 C14 4(2)
C12 C13 C14 C15 -2(2)
C13 C14 C15 C10 -4.2(17)
C13 C14 C15 Ir1 171.8(10)
C11 C10 C15 C14 8.5(16)
C9 C10 C15 C14 -179.6(10)
C11 C10 C15 Ir1 -168.1(9)
C9 C10 C15 Ir1 3.8(13)
C30 Ir1 C15 C14 -77.6(11)
N1 Ir1 C15 C14 -174.6(11)
N2 Ir1 C15 C14 1.0(11)
C41 Ir1 C15 C14 97.2(11)
N3 Ir1 C15 C14 146(3)
C30 Ir1 C15 C10 98.4(9)
N1 Ir1 C15 C10 1.4(8)
N2 Ir1 C15 C10 177.0(8)
C41 Ir1 C15 C10 -86.8(9)
N3 Ir1 C15 C10 -38(3)
C24 N2 C16 C17 5.2(18)
Ir1 N2 C16 C17 -173.5(10)
N2 C16 C17 C18 1(2)
C16 C17 C18 C19 175.8(13)
C16 C17 C18 C23 -1.7(19)
C17 C18 C19 C20 -173.9(14)
C23 C18 C19 C20 3(2)
C18 C19 C20 C21 0(2)
C19 C20 C21 C22 0(2)
C20 C21 C22 C23 -2(2)
C21 C22 C23 C18 6(2)
C21 C22 C23 C24 -179.4(13)
C17 C18 C23 C22 171.5(12)
C19 C18 C23 C22 -6.1(19)
C17 C18 C23 C24 -3.7(19)
C19 C18 C23 C24 178.8(12)
C16 N2 C24 C25 170.8(10)
Ir1 N2 C24 C25 -10.4(13)
C16 N2 C24 C23 -10.2(16)
Ir1 N2 C24 C23 168.6(8)
C22 C23 C24 N2 -165.4(12)
C18 C23 C24 N2 9.5(17)
C22 C23 C24 C25 13(2)
C18 C23 C24 C25 -171.6(12)
N2 C24 C25 C30 12.8(15)
C23 C24 C25 C30 -166.0(12)
N2 C24 C25 C26 -161.5(12)
C23 C24 C25 C26 20(2)
C30 C25 C26 C27 8(2)
C24 C25 C26 C27 -178.4(13)
C25 C26 C27 C28 -2(2)
C26 C27 C28 C29 -1(2)
C27 C28 C29 C30 0(2)
C26 C25 C30 C29 -8.9(18)
C24 C25 C30 C29 176.5(11)
C26 C25 C30 Ir1 165.0(10)
C24 C25 C30 Ir1 -9.5(14)
C28 C29 C30 C25 5.3(18)
C28 C29 C30 Ir1 -167.8(10)
C15 Ir1 C30 C25 96.6(9)
N1 Ir1 C30 C25 177.5(9)
N2 Ir1 C30 C25 3.2(9)
C41 Ir1 C30 C25 -53(3)
N3 Ir1 C30 C25 -89.0(9)
C15 Ir1 C30 C29 -90.3(11)
N1 Ir1 C30 C29 -9.3(12)
N2 Ir1 C30 C29 176.4(12)
C41 Ir1 C30 C29 121(2)
N3 Ir1 C30 C29 84.2(11)
C35 N3 C31 C32 3.3(19)
Ir1 N3 C31 C32 -169.2(11)
N3 C31 C32 C33 1(2)
C31 C32 C33 C34 -4(2)
C32 C33 C34 C35 3(2)
C33 C34 C35 N3 1(2)
C33 C34 C35 C36 177.0(13)
C31 N3 C35 C34 -4.6(19)
Ir1 N3 C35 C34 168.7(11)
C31 N3 C35 C36 179.4(11)
Ir1 N3 C35 C36 -7.3(14)
C34 C35 C36 C41 -166.5(13)
N3 C35 C36 C41 9.5(16)
C34 C35 C36 C37 14(2)
N3 C35 C36 C37 -170.2(12)
C41 C36 C37 C38 4(2)
C35 C36 C37 C38 -176.5(13)
C36 C37 C38 C39 -1(2)
C37 C38 C39 C40 -1(2)
C38 C39 C40 C41 0(2)
C39 C40 C41 C36 2.4(19)
C39 C40 C41 Ir1 -174.0(10)
C37 C36 C41 C40 -4.3(17)
C35 C36 C41 C40 176.0(11)
C37 C36 C41 Ir1 172.6(10)
C35 C36 C41 Ir1 -7.1(14)
C15 Ir1 C41 C40 -7.4(12)
C30 Ir1 C41 C40 142(2)
N1 Ir1 C41 C40 -87.9(11)
N2 Ir1 C41 C40 87.1(11)
N3 Ir1 C41 C40 178.8(12)
C15 Ir1 C41 C36 176.2(9)
C30 Ir1 C41 C36 -35(3)
N1 Ir1 C41 C36 95.6(9)
N2 Ir1 C41 C36 -89.3(9)
N3 Ir1 C41 C36 2.3(8)
Cl1 C42 C43 Cl2 62(2)
